data_2224493
loop_
_publ_author_name
'Ban, Hong-Yan'
'Li, Cong-Ming'

_publ_section_title
;
 (<i>E</i>)-2-Methoxy-<i>N</i>'-(4-nitrobenzylidene)benzohydrazide
;
_journal_coeditor_code WN2369
_journal_issue 12
_journal_name_full 'Acta Crystallographica Section E'
_journal_page_first o3272
_journal_paper_doi 10.1107/S160053680905079X
_journal_volume 65
_journal_year 2009
_chemical_formula_iupac 'C15 H13 N3 O4'
_chemical_formula_moiety 'C15 H13 N3 O4'
_chemical_formula_sum 'C15 H13 N3 O4'
_chemical_formula_weight 299.28
_chemical_name_systematic
;
(<i>E</i>)-2-Methoxy-<i>N</i>'-(4-nitrobenzylidene)benzohydrazide
;
_space_group_IT_number 14
_symmetry_cell_setting monoclinic
_symmetry_space_group_name_Hall '-P 2ybc'
_symmetry_space_group_name_H-M 'P 1 21/c 1'
_atom_sites_solution_hydrogens geom
_atom_sites_solution_primary direct
_atom_sites_solution_secondary difmap
_audit_creation_method SHELXL-97
_cell_angle_alpha 90.00
_cell_angle_beta 121.792(2)
_cell_angle_gamma 90.00
_cell_formula_units_Z 4
_cell_length_a 11.1843(2)
_cell_length_b 11.3718(3)
_cell_length_c 13.0519(2)
_cell_measurement_reflns_used 2137
_cell_measurement_temperature 298(2)
_cell_measurement_theta_max 27.7
_cell_measurement_theta_min 2.6
_cell_volume 1410.96(6)
_computing_cell_refinement 'SAINT (Bruker, 1998)'
_computing_data_collection 'SMART (Bruker, 1998)'
_computing_data_reduction 'SAINT (Bruker, 1998)'
_computing_molecular_graphics 'SHELXTL (Sheldrick, 2008)'
_computing_publication_material 'SHELXTL (Sheldrick, 2008)'
_computing_structure_refinement 'SHELXL97 (Sheldrick, 2008)'
_computing_structure_solution 'SHELXS97 (Sheldrick, 2008)'
_diffrn_ambient_temperature 298(2)
_diffrn_measured_fraction_theta_full 0.989
_diffrn_measured_fraction_theta_max 0.989
_diffrn_measurement_device_type 'Bruker SMART CCD area-detector'
_diffrn_measurement_method '\w scans'
_diffrn_radiation_monochromator graphite
_diffrn_radiation_source 'fine-focus sealed tube'
_diffrn_radiation_type MoK\a
_diffrn_radiation_wavelength 0.71073
_diffrn_reflns_av_R_equivalents 0.0261
_diffrn_reflns_av_sigmaI/netI 0.0312
_diffrn_reflns_limit_h_max 13
_diffrn_reflns_limit_h_min -14
_diffrn_reflns_limit_k_max 9
_diffrn_reflns_limit_k_min -14
_diffrn_reflns_limit_l_max 15
_diffrn_reflns_limit_l_min -16
_diffrn_reflns_number 8270
_diffrn_reflns_theta_full 27.00
_diffrn_reflns_theta_max 27.00
_diffrn_reflns_theta_min 2.14
_diffrn_standards_number 0
_exptl_absorpt_coefficient_mu 0.105
_exptl_absorpt_correction_T_max 0.9875
_exptl_absorpt_correction_T_min 0.9845
_exptl_absorpt_correction_type multi-scan
_exptl_absorpt_process_details '(SADABS; Sheldrick, 1996)'
_exptl_crystal_colour colorless
_exptl_crystal_density_diffrn 1.409
_exptl_crystal_density_method 'not measured'
_exptl_crystal_description block
_exptl_crystal_F_000 624
_exptl_crystal_size_max 0.15
_exptl_crystal_size_mid 0.13
_exptl_crystal_size_min 0.12
_refine_diff_density_max 0.167
_refine_diff_density_min -0.288
_refine_ls_extinction_method none
_refine_ls_goodness_of_fit_ref 1.020
_refine_ls_hydrogen_treatment mixed
_refine_ls_matrix_type full
_refine_ls_number_parameters 203
_refine_ls_number_reflns 3048
_refine_ls_number_restraints 1
_refine_ls_restrained_S_all 1.020
_refine_ls_R_factor_all 0.0756
_refine_ls_R_factor_gt 0.0467
_refine_ls_shift/su_max 0.000
_refine_ls_shift/su_mean 0.000
_refine_ls_structure_factor_coef Fsqd
_refine_ls_weighting_details 'calc w=1/[\s^2^(Fo^2^)+(0.0691P)^2^+0.1341P] where P=(Fo^2^+2Fc^2^)/3'
_refine_ls_weighting_scheme calc
_refine_ls_wR_factor_gt 0.1157
_refine_ls_wR_factor_ref 0.1377
_reflns_number_gt 1964
_reflns_number_total 3048
_reflns_threshold_expression I>2\s(I)
_cod_data_source_file wn2369.cif
_cod_data_source_block I
_cod_original_sg_symbol_H-M 'P 21/c'
_cod_database_code 2224493
_cod_database_fobs_code 2224493

loop_
_symmetry_equiv_pos_as_xyz
'x, y, z'
'-x, y+1/2, -z+1/2'
'-x, -y, -z'
'x, -y-1/2, z-1/2'

loop_
_atom_site_type_symbol
_atom_site_label
_atom_site_fract_x
_atom_site_fract_y
_atom_site_fract_z
_atom_site_U_iso_or_equiv
_atom_site_adp_type
_atom_site_calc_flag
_atom_site_refinement_flags
_atom_site_occupancy
_atom_site_disorder_assembly
_atom_site_disorder_group
N N1 0.02468(14) 0.74628(13) 0.11097(11) 0.0533(4) Uani d . 1 . .
N N2 0.10276(15) 0.75892(13) 0.23349(11) 0.0542(4) Uani d D 1 . .
N N3 -0.37828(15) 0.80034(14) -0.46112(12) 0.0584(4) Uani d . 1 . .
O O1 0.18128(13) 0.87506(11) 0.43486(10) 0.0632(4) Uani d . 1 . .
O O2 0.16350(19) 0.56837(12) 0.25823(12) 0.0989(6) Uani d . 1 . .
O O3 -0.36814(16) 0.71210(14) -0.50895(11) 0.0841(5) Uani d . 1 . .
O O4 -0.45977(16) 0.87945(13) -0.51687(11) 0.0874(5) Uani d . 1 . .
C C1 -0.12755(16) 0.82699(14) -0.08248(13) 0.0477(4) Uani d . 1 . .
C C2 -0.13227(17) 0.72335(14) -0.14102(14) 0.0513(4) Uani d . 1 . .
H H2 -0.0804 0.6587 -0.0958 0.062 Uiso calc R 1 . .
C C3 -0.21222(17) 0.71486(15) -0.26456(14) 0.0518(4) Uani d . 1 . .
H H3 -0.2148 0.6454 -0.3032 0.062 Uiso calc R 1 . .
C C4 -0.28832(16) 0.81139(14) -0.32966(13) 0.0477(4) Uani d . 1 . .
C C5 -0.28638(18) 0.91571(15) -0.27587(15) 0.0572(4) Uani d . 1 . .
H H5 -0.3389 0.9798 -0.3219 0.069 Uiso calc R 1 . .
C C6 -0.20458(18) 0.92326(15) -0.15175(15) 0.0559(4) Uani d . 1 . .
H H6 -0.2009 0.9936 -0.1139 0.067 Uiso calc R 1 . .
C C7 -0.04485(17) 0.83471(15) 0.04892(14) 0.0523(4) Uani d . 1 . .
H H7 -0.0432 0.9044 0.0870 0.063 Uiso calc R 1 . .
C C8 0.17233(18) 0.66437(16) 0.30264(14) 0.0571(4) Uani d . 1 . .
C C9 0.26280(16) 0.68339(15) 0.43602(13) 0.0507(4) Uani d . 1 . .
C C10 0.26528(17) 0.78298(15) 0.49941(13) 0.0514(4) Uani d . 1 . .
C C11 0.35310(19) 0.78490(18) 0.62478(15) 0.0643(5) Uani d . 1 . .
H H11 0.3528 0.8500 0.6678 0.077 Uiso calc R 1 . .
C C12 0.4398(2) 0.6917(2) 0.68511(16) 0.0730(6) Uani d . 1 . .
H H12 0.4982 0.6944 0.7686 0.088 Uiso calc R 1 . .
C C13 0.4412(2) 0.5949(2) 0.62399(16) 0.0720(6) Uani d . 1 . .
H H13 0.5015 0.5326 0.6653 0.086 Uiso calc R 1 . .
C C14 0.35239(19) 0.59045(17) 0.50043(15) 0.0621(5) Uani d . 1 . .
H H14 0.3523 0.5238 0.4591 0.075 Uiso calc R 1 . .
C C15 0.1754(2) 0.97515(17) 0.49824(18) 0.0720(6) Uani d . 1 . .
H H15A 0.1474 0.9507 0.5530 0.108 Uiso calc R 1 . .
H H15B 0.1083 1.0306 0.4417 0.108 Uiso calc R 1 . .
H H15C 0.2665 1.0114 0.5426 0.108 Uiso calc R 1 . .
H H2A 0.102(2) 0.8277(12) 0.2684(17) 0.080 Uiso d D 1 . .

loop_
_atom_site_aniso_label
_atom_site_aniso_U_11
_atom_site_aniso_U_22
_atom_site_aniso_U_33
_atom_site_aniso_U_12
_atom_site_aniso_U_13
_atom_site_aniso_U_23
N1 0.0562(8) 0.0618(9) 0.0314(7) 0.0037(7) 0.0159(6) -0.0002(6)
N2 0.0613(9) 0.0581(9) 0.0295(7) 0.0065(7) 0.0145(6) -0.0012(6)
N3 0.0601(9) 0.0703(10) 0.0373(7) 0.0068(8) 0.0204(7) 0.0109(7)
O1 0.0706(8) 0.0654(8) 0.0440(6) 0.0069(6) 0.0237(6) -0.0082(6)
O2 0.1488(15) 0.0625(9) 0.0423(7) 0.0271(9) 0.0207(8) -0.0018(6)
O3 0.1009(11) 0.0921(11) 0.0426(7) 0.0188(8) 0.0264(7) -0.0010(7)
O4 0.0927(11) 0.0905(10) 0.0455(7) 0.0317(8) 0.0135(7) 0.0184(7)
C1 0.0465(9) 0.0548(10) 0.0384(8) 0.0013(7) 0.0200(7) 0.0037(7)
C2 0.0539(9) 0.0515(10) 0.0405(8) 0.0102(7) 0.0195(7) 0.0098(7)
C3 0.0561(10) 0.0537(10) 0.0395(8) 0.0074(7) 0.0209(7) 0.0023(7)
C4 0.0454(8) 0.0590(10) 0.0342(8) 0.0042(7) 0.0178(7) 0.0091(7)
C5 0.0594(10) 0.0542(10) 0.0471(9) 0.0126(8) 0.0204(8) 0.0150(8)
C6 0.0601(10) 0.0521(10) 0.0456(9) 0.0072(8) 0.0210(8) 0.0021(7)
C7 0.0546(10) 0.0542(10) 0.0400(8) 0.0029(8) 0.0194(7) -0.0003(7)
C8 0.0660(11) 0.0585(11) 0.0359(8) 0.0066(8) 0.0193(8) 0.0009(8)
C9 0.0494(9) 0.0630(11) 0.0341(8) -0.0003(8) 0.0183(7) 0.0033(7)
C10 0.0471(9) 0.0657(11) 0.0367(8) -0.0049(8) 0.0189(7) -0.0020(7)
C11 0.0622(11) 0.0859(14) 0.0389(9) -0.0129(10) 0.0225(8) -0.0119(9)
C12 0.0604(11) 0.1071(17) 0.0325(9) -0.0109(11) 0.0115(8) 0.0056(10)
C13 0.0623(12) 0.0882(15) 0.0474(10) 0.0045(10) 0.0165(9) 0.0172(10)
C14 0.0630(11) 0.0681(12) 0.0453(9) 0.0049(9) 0.0217(8) 0.0073(8)
C15 0.0915(14) 0.0618(12) 0.0640(12) -0.0047(10) 0.0418(11) -0.0136(9)

loop_
_atom_type_symbol
_atom_type_description
_atom_type_scat_dispersion_real
_atom_type_scat_dispersion_imag
_atom_type_scat_source
C C 0.0033 0.0016 'International Tables Vol C Tables 4.2.6.8 and 6.1.1.4'
H H 0.0000 0.0000 'International Tables Vol C Tables 4.2.6.8 and 6.1.1.4'
N N 0.0061 0.0033 'International Tables Vol C Tables 4.2.6.8 and 6.1.1.4'
O O 0.0106 0.0060 'International Tables Vol C Tables 4.2.6.8 and 6.1.1.4'

loop_
_geom_angle_atom_site_label_1
_geom_angle_atom_site_label_2
_geom_angle_atom_site_label_3
_geom_angle_site_symmetry_1
_geom_angle_site_symmetry_3
_geom_angle
_geom_angle_publ_flag
C7 N1 N2 . . 117.55(14) ?
C8 N2 N1 . . 118.97(14) ?
C8 N2 H2A . . 120.2(13) ?
N1 N2 H2A . . 120.6(13) ?
O4 N3 O3 . . 123.15(15) ?
O4 N3 C4 . . 118.28(15) ?
O3 N3 C4 . . 118.56(14) ?
C10 O1 C15 . . 118.79(13) ?
C2 C1 C6 . . 118.59(14) ?
C2 C1 C7 . . 120.89(14) ?
C6 C1 C7 . . 120.52(15) ?
C3 C2 C1 . . 121.13(14) ?
C3 C2 H2 . . 119.4 ?
C1 C2 H2 . . 119.4 ?
C4 C3 C2 . . 118.51(15) ?
C4 C3 H3 . . 120.7 ?
C2 C3 H3 . . 120.7 ?
C5 C4 C3 . . 122.42(14) ?
C5 C4 N3 . . 119.23(14) ?
C3 C4 N3 . . 118.31(15) ?
C4 C5 C6 . . 118.42(15) ?
C4 C5 H5 . . 120.8 ?
C6 C5 H5 . . 120.8 ?
C5 C6 C1 . . 120.92(16) ?
C5 C6 H6 . . 119.5 ?
C1 C6 H6 . . 119.5 ?
N1 C7 C1 . . 119.88(16) ?
N1 C7 H7 . . 120.1 ?
C1 C7 H7 . . 120.1 ?
O2 C8 N2 . . 121.41(15) ?
O2 C8 C9 . . 121.28(15) ?
N2 C8 C9 . . 117.30(15) ?
C14 C9 C10 . . 118.37(14) ?
C14 C9 C8 . . 114.99(15) ?
C10 C9 C8 . . 126.64(15) ?
O1 C10 C9 . . 117.77(13) ?
O1 C10 C11 . . 122.89(16) ?
C9 C10 C11 . . 119.34(16) ?
C12 C11 C10 . . 120.60(18) ?
C12 C11 H11 . . 119.7 ?
C10 C11 H11 . . 119.7 ?
C13 C12 C11 . . 120.70(16) ?
C13 C12 H12 . . 119.7 ?
C11 C12 H12 . . 119.7 ?
C12 C13 C14 . . 119.37(18) ?
C12 C13 H13 . . 120.3 ?
C14 C13 H13 . . 120.3 ?
C13 C14 C9 . . 121.58(18) ?
C13 C14 H14 . . 119.2 ?
C9 C14 H14 . . 119.2 ?
O1 C15 H15A . . 109.5 ?
O1 C15 H15B . . 109.5 ?
H15A C15 H15B . . 109.5 ?
O1 C15 H15C . . 109.5 ?
H15A C15 H15C . . 109.5 ?
H15B C15 H15C . . 109.5 ?

loop_
_geom_bond_atom_site_label_1
_geom_bond_atom_site_label_2
_geom_bond_site_symmetry_2
_geom_bond_distance
_geom_bond_publ_flag
N1 C7 . 1.268(2) ?
N1 N2 . 1.3672(17) ?
N2 C8 . 1.355(2) ?
N2 H2A . 0.908(9) ?
N3 O4 . 1.2127(18) ?
N3 O3 . 1.2183(18) ?
N3 C4 . 1.467(2) ?
O1 C10 . 1.3619(19) ?
O1 C15 . 1.429(2) ?
O2 C8 . 1.215(2) ?
C1 C2 . 1.390(2) ?
C1 C6 . 1.392(2) ?
C1 C7 . 1.460(2) ?
C2 C3 . 1.375(2) ?
C2 H2 . 0.9300 ?
C3 C4 . 1.375(2) ?
C3 H3 . 0.9300 ?
C4 C5 . 1.373(2) ?
C5 C6 . 1.381(2) ?
C5 H5 . 0.9300 ?
C6 H6 . 0.9300 ?
C7 H7 . 0.9300 ?
C8 C9 . 1.498(2) ?
C9 C14 . 1.393(2) ?
C9 C10 . 1.394(2) ?
C10 C11 . 1.396(2) ?
C11 C12 . 1.371(3) ?
C11 H11 . 0.9300 ?
C12 C13 . 1.364(3) ?
C12 H12 . 0.9300 ?
C13 C14 . 1.379(2) ?
C13 H13 . 0.9300 ?
C14 H14 . 0.9300 ?
C15 H15A . 0.9600 ?
C15 H15B . 0.9600 ?
C15 H15C . 0.9600 ?

loop_
_geom_hbond_atom_site_label_D
_geom_hbond_atom_site_label_H
_geom_hbond_atom_site_label_A
_geom_hbond_site_symmetry_A
_geom_hbond_distance_DH
_geom_hbond_distance_HA
_geom_hbond_distance_DA
_geom_hbond_angle_DHA
N2 H2A O1 . 0.908(9) 1.940(16) 2.644(2) 133.0(15)
C3 H3 O2 3_565 0.93 2.50 3.260(2) 140

loop_
_cod_related_entry_id
_cod_related_entry_database
_cod_related_entry_code
1 ChemSpider 7932830
